data_2204686
loop_
_publ_author_name
'Datt, Michael S.'
'Koning, Charles B. de'
'Fernandes, Manuel A.'
'Michael, Joseph P.'

_publ_section_title
;
 1-(2-Pyridyl)pyrrolidine-2-thione
;
_journal_issue 12
_journal_name_full 'Acta Crystallographica Section E'
_journal_page_first o2298
_journal_page_last o2300
_journal_paper_doi 10.1107/S160053680402820X
_journal_volume 60
_journal_year 2004
_chemical_formula_iupac 'C9 H10 N2 S'
_chemical_formula_moiety 'C9 H10 N2 S'
_chemical_formula_sum 'C9 H10 N2 S'
_chemical_formula_weight 178.25
_chemical_melting_point .363E-305
_chemical_name_systematic
;
1-(2-Pyridyl)pyrrolidine-2-thione
;
_space_group_IT_number 2
_symmetry_cell_setting triclinic
_symmetry_space_group_name_Hall '-P 1'
_symmetry_space_group_name_H-M 'P -1'
_atom_sites_solution_hydrogens geom
_atom_sites_solution_primary direct
_atom_sites_solution_secondary difmap
_audit_creation_method SHELXL-97
_cell_angle_alpha 87.965(2)
_cell_angle_beta 85.299(2)
_cell_angle_gamma 64.705(2)
_cell_formula_units_Z 2
_cell_length_a 6.8504(8)
_cell_length_b 7.3247(9)
_cell_length_c 9.5740(11)
_cell_measurement_reflns_used 735
_cell_measurement_temperature 293(2)
_cell_measurement_theta_max 28.05
_cell_measurement_theta_min 3.07
_cell_volume 432.87(9)
_computing_cell_refinement 'SAINT-Plus (Bruker, 1999a)'
_computing_data_collection 'SMART (Bruker, 1998)'
_computing_data_reduction SAINT-Plus
_computing_molecular_graphics
;
PLATON (Spek, 2003) and SCHAKAL97 (Keller, 1997)
;
_computing_publication_material 'SHELXTL and PLATON'
_computing_structure_refinement SHELXTL
_computing_structure_solution 'SHELXTL (Bruker, 1999b)'
_diffrn_ambient_temperature 293(2)
_diffrn_measured_fraction_theta_full 0.985
_diffrn_measured_fraction_theta_max 0.985
_diffrn_measurement_device_type 'Bruker SMART CCD area-detector'
_diffrn_measurement_method \w
_diffrn_radiation_monochromator graphite
_diffrn_radiation_source 'fine-focus sealed tube'
_diffrn_radiation_type MoK\a
_diffrn_radiation_wavelength 0.71073
_diffrn_reflns_av_R_equivalents 0.0140
_diffrn_reflns_av_sigmaI/netI 0.0226
_diffrn_reflns_limit_h_max 8
_diffrn_reflns_limit_h_min -6
_diffrn_reflns_limit_k_max 9
_diffrn_reflns_limit_k_min -9
_diffrn_reflns_limit_l_max 12
_diffrn_reflns_limit_l_min -9
_diffrn_reflns_number 2796
_diffrn_reflns_theta_full 27.00
_diffrn_reflns_theta_max 27.00
_diffrn_reflns_theta_min 2.13
_diffrn_standards_number 0
_exptl_absorpt_coefficient_mu 0.315
_exptl_absorpt_correction_T_max 0.9722
_exptl_absorpt_correction_T_min 0.8898
_exptl_absorpt_correction_type multi-scan
_exptl_absorpt_process_details '(SADABS; Sheldrick, 1996)'
_exptl_crystal_colour 'Pale yellow'
_exptl_crystal_density_diffrn 1.368
_exptl_crystal_density_method 'not measured'
_exptl_crystal_description 'Flat plate'
_exptl_crystal_F_000 188
_exptl_crystal_size_max 0.38
_exptl_crystal_size_mid 0.18
_exptl_crystal_size_min 0.09
_refine_diff_density_max 0.275
_refine_diff_density_min -0.276
_refine_ls_extinction_method none
_refine_ls_goodness_of_fit_ref 1.099
_refine_ls_hydrogen_treatment constr
_refine_ls_matrix_type full
_refine_ls_number_parameters 109
_refine_ls_number_reflns 1863
_refine_ls_number_restraints 0
_refine_ls_restrained_S_all 1.099
_refine_ls_R_factor_all 0.0556
_refine_ls_R_factor_gt 0.0430
_refine_ls_shift/su_max 0.001
_refine_ls_shift/su_mean 0.000
_refine_ls_structure_factor_coef Fsqd
_refine_ls_weighting_details 'calc w = 1/[\s^2^(Fo^2^)+(0.068P)^2^+0.0786P] where P = (Fo^2^+2Fc^2^)/3'
_refine_ls_weighting_scheme calc
_refine_ls_wR_factor_gt 0.1219
_refine_ls_wR_factor_ref 0.1294
_reflns_number_gt 1463
_reflns_number_total 1863
_reflns_threshold_expression I>2\s(I)
_cod_data_source_file gh6004.cif
_cod_data_source_block 2
_cod_database_code 2204686
_cod_database_fobs_code 2204686

loop_
_symmetry_equiv_pos_as_xyz
'x, y, z'
'-x, -y, -z'

loop_
_atom_site_label
_atom_site_fract_x
_atom_site_fract_y
_atom_site_fract_z
_atom_site_U_iso_or_equiv
_atom_site_adp_type
_atom_site_calc_flag
_atom_site_refinement_flags
_atom_site_occupancy
_atom_site_type_symbol
S1 1.26195(9) 0.64579(10) 0.12564(6) 0.0637(2) Uani d . 1 S
N1 0.9022(2) 0.7946(2) 0.30892(15) 0.0392(4) Uani d . 1 N
N1' 0.8595(3) 0.7520(2) 0.54710(17) 0.0471(4) Uani d . 1 N
C2' 0.9956(3) 0.7564(3) 0.43998(18) 0.0382(4) Uani d . 1 C
C2 1.0012(3) 0.7535(3) 0.1781(2) 0.0446(5) Uani d . 1 C
C3' 1.2040(3) 0.7335(3) 0.4558(2) 0.0480(5) Uani d . 1 C
H3' 1.2926 0.7406 0.3788 0.058 Uiso calc R 1 H
C5 0.6645(3) 0.8695(3) 0.3093(2) 0.0491(5) Uani d . 1 C
H5A 0.5907 0.9784 0.3761 0.059 Uiso calc R 1 H
H5B 0.6201 0.7620 0.3317 0.059 Uiso calc R 1 H
C4' 1.2768(4) 0.6998(3) 0.5887(2) 0.0559(5) Uani d . 1 C
H4' 1.4165 0.6824 0.6025 0.067 Uiso calc R 1 H
C3 0.8272(4) 0.8139(4) 0.0764(2) 0.0580(6) Uani d . 1 C
H3A 0.8192 0.6957 0.0397 0.070 Uiso calc R 1 H
H3B 0.8556 0.8900 -0.0013 0.070 Uiso calc R 1 H
C6' 0.9358(4) 0.7199(3) 0.6744(2) 0.0578(6) Uani d . 1 C
H6' 0.8438 0.7160 0.7503 0.069 Uiso calc R 1 H
C5' 1.1406(4) 0.6922(3) 0.7005(2) 0.0590(6) Uani d . 1 C
H5' 1.1860 0.6691 0.7910 0.071 Uiso calc R 1 H
C4 0.6186(3) 0.9435(4) 0.1608(2) 0.0592(6) Uani d . 1 C
H4A 0.5873 1.0856 0.1525 0.071 Uiso calc R 1 H
H4B 0.4975 0.9235 0.1304 0.071 Uiso calc R 1 H

loop_
_atom_site_aniso_label
_atom_site_aniso_U_11
_atom_site_aniso_U_22
_atom_site_aniso_U_33
_atom_site_aniso_U_12
_atom_site_aniso_U_13
_atom_site_aniso_U_23
S1 0.0447(3) 0.0899(5) 0.0504(4) -0.0246(3) 0.0100(2) -0.0077(3)
N1 0.0320(8) 0.0470(9) 0.0390(8) -0.0175(6) 0.0013(6) -0.0032(6)
N1' 0.0456(9) 0.0511(9) 0.0412(9) -0.0185(7) 0.0044(7) -0.0011(7)
C2' 0.0379(9) 0.0361(9) 0.0386(9) -0.0139(7) -0.0001(7) -0.0043(7)
C2 0.0435(10) 0.0517(11) 0.0393(10) -0.0219(8) 0.0025(8) -0.0025(8)
C3' 0.0417(10) 0.0545(12) 0.0480(11) -0.0207(9) -0.0008(8) -0.0071(9)
C5 0.0333(9) 0.0629(12) 0.0496(11) -0.0197(9) 0.0010(8) -0.0027(9)
C4' 0.0485(11) 0.0538(12) 0.0608(13) -0.0150(9) -0.0143(10) -0.0094(10)
C3 0.0533(12) 0.0771(15) 0.0419(11) -0.0257(11) -0.0051(9) -0.0038(10)
C6' 0.0676(15) 0.0587(13) 0.0394(11) -0.0211(11) 0.0034(10) 0.0017(9)
C5' 0.0687(14) 0.0534(12) 0.0440(11) -0.0137(10) -0.0128(10) -0.0039(9)
C4 0.0424(11) 0.0788(15) 0.0535(12) -0.0220(11) -0.0101(9) 0.0003(10)

loop_
_atom_type_symbol
_atom_type_description
_atom_type_scat_dispersion_real
_atom_type_scat_dispersion_imag
_atom_type_scat_source
C C 0.0033 0.0016 'International Tables Vol C Tables 4.2.6.8 and 6.1.1.4'
H H 0.0000 0.0000 'International Tables Vol C Tables 4.2.6.8 and 6.1.1.4'
N N 0.0061 0.0033 'International Tables Vol C Tables 4.2.6.8 and 6.1.1.4'
S S 0.1246 0.1234 'International Tables Vol C Tables 4.2.6.8 and 6.1.1.4'

loop_
_geom_angle_atom_site_label_1
_geom_angle_atom_site_label_2
_geom_angle_atom_site_label_3
_geom_angle
C2 N1 C2' 129.16(15)
C2 N1 C5 112.38(15)
C2' N1 C5 118.10(15)
C2' N1' C6' 116.43(18)
N1' C2' C3' 123.45(18)
N1' C2' N1 113.22(16)
C3' C2' N1 123.29(16)
N1 C2 C3 107.62(17)
N1 C2 S1 130.28(15)
C3 C2 S1 122.02(15)
C4' C3' C2' 118.30(19)
C4' C3' H3' 120.9
C2' C3' H3' 120.9
N1 C5 C4 103.33(15)
N1 C5 H5A 111.1
C4 C5 H5A 111.1
N1 C5 H5B 111.1
C4 C5 H5B 111.1
H5A C5 H5B 109.1
C5' C4' C3' 119.3(2)
C5' C4' H4' 120.3
C3' C4' H4' 120.3
C2 C3 C4 105.17(17)
C2 C3 H3A 110.7
C4 C3 H3A 110.7
C2 C3 H3B 110.7
C4 C3 H3B 110.7
H3A C3 H3B 108.8
N1' C6' C5' 124.4(2)
N1' C6' H6' 117.8
C5' C6' H6' 117.8
C6' C5' C4' 118.0(2)
C6' C5' H5' 121.0
C4' C5' H5' 121.0
C5 C4 C3 103.34(17)
C5 C4 H4A 111.1
C3 C4 H4A 111.1
C5 C4 H4B 111.1
C3 C4 H4B 111.1
H4A C4 H4B 109.1

loop_
_geom_bond_atom_site_label_1
_geom_bond_atom_site_label_2
_geom_bond_distance
S1 C2 1.656(2)
N1 C2 1.354(2)
N1 C2' 1.420(2)
N1 C5 1.479(2)
N1' C2' 1.337(2)
N1' C6' 1.339(3)
C2' C3' 1.385(3)
C2 C3 1.508(3)
C3' C4' 1.380(3)
C3' H3' 0.9300
C5 C4 1.512(3)
C5 H5A 0.9700
C5 H5B 0.9700
C4' C5' 1.377(3)
C4' H4' 0.9300
C3 C4 1.517(3)
C3 H3A 0.9700
C3 H3B 0.9700
C6' C5' 1.372(3)
C6' H6' 0.9300
C5' H5' 0.9300
C4 H4A 0.9700
C4 H4B 0.9700

loop_
_geom_torsion_atom_site_label_1
_geom_torsion_atom_site_label_2
_geom_torsion_atom_site_label_3
_geom_torsion_atom_site_label_4
_geom_torsion
C6' N1' C2' C3' -1.2(3)
C6' N1' C2' N1 -178.95(16)
C2 N1 C2' N1' -158.79(18)
C5 N1 C2' N1' 13.7(2)
C2 N1 C2' C3' 23.5(3)
C5 N1 C2' C3' -164.00(18)
C2' N1 C2 C3 176.75(18)
C5 N1 C2 C3 3.9(2)
C2' N1 C2 S1 0.0(3)
C5 N1 C2 S1 -172.86(16)
N1' C2' C3' C4' 1.5(3)
N1 C2' C3' C4' 179.03(17)
C2 N1 C5 C4 -20.5(2)
C2' N1 C5 C4 165.78(17)
C2' C3' C4' C5' -0.7(3)
N1 C2 C3 C4 14.4(2)
S1 C2 C3 C4 -168.54(16)
C2' N1' C6' C5' 0.1(3)
N1' C6' C5' C4' 0.6(3)
C3' C4' C5' C6' -0.3(3)
N1 C5 C4 C3 27.7(2)
C2 C3 C4 C5 -26.1(2)

loop_
_cod_related_entry_id
_cod_related_entry_database
_cod_related_entry_code
1 ChemSpider 21130205
